data_1557696
loop_
_publ_author_name
'Liu, Zhengfen'
'Li, Minyan'
'Deng, Guogang'
'Wei, Wanshi'
'Feng, Ping'
'Zi, Quanxing'
'Li, Tiantian'
'Zhang, Hongbin'
'Yang, Xiaodong'
'Walsh, Patrick J.'

_publ_section_title
;
 Transition-metal-free C(sp3)--H/C(sp3)--H dehydrogenative coupling of
 saturated heterocycles with N-benzyl imines
;
_journal_issue 29
_journal_name_full 'Chemical Science'
_journal_page_first 7619
_journal_page_last 7625
_journal_paper_doi 10.1039/D0SC00031K
_journal_volume 11
_journal_year 2020
_chemical_formula_moiety 'C25 H26 N2 O'
_chemical_formula_sum 'C25 H26 N2 O'
_chemical_formula_weight 370.48
_space_group_crystal_system monoclinic
_space_group_IT_number 14
_space_group_name_Hall '-P 2ybc'
_space_group_name_H-M_alt 'P 1 21/c 1'
_atom_sites_solution_hydrogens geom
_audit_update_record
;
2019-07-30 deposited with the CCDC.	2020-03-30 downloaded from the CCDC.
;
_cell_angle_alpha 90
_cell_angle_beta 94.5500(10)
_cell_angle_gamma 90
_cell_formula_units_Z 4
_cell_length_a 10.9067(3)
_cell_length_b 9.9880(3)
_cell_length_c 18.4338(5)
_cell_measurement_reflns_used 9871
_cell_measurement_temperature 120.(2)
_cell_measurement_theta_max 72.3577
_cell_measurement_theta_min 4.0661
_cell_volume 2001.78(10)
_computing_cell_refinement 'SAINT V8.38A (Bruker AXS Inc., 2017)'
_computing_data_collection 'Bruker Instrument Service vV6.2.9'
_computing_data_reduction 'SAINT V8.38A (Bruker AXS Inc., 2017)'
_computing_structure_refinement 'SHELXL-2017/1 (Sheldrick, 2017)'
_computing_structure_solution 'SHELXT 2014/5 (Sheldrick, 2014)'
_diffrn_ambient_temperature 120.(2)
_diffrn_detector_area_resol_mean 7.3910
_diffrn_measured_fraction_theta_full 0.990
_diffrn_measured_fraction_theta_max 0.990
_diffrn_measurement_device_type 'Bruker D8 VENTURE PHOTON II'
_diffrn_radiation_monochromator 'Helixos MX multilayer Optic'
_diffrn_radiation_type 'Cu K\a'
_diffrn_radiation_wavelength 1.54178
_diffrn_reflns_av_R_equivalents 0.0472
_diffrn_reflns_av_unetI/netI 0.0368
_diffrn_reflns_limit_h_max 13
_diffrn_reflns_limit_h_min -13
_diffrn_reflns_limit_k_max 11
_diffrn_reflns_limit_k_min -12
_diffrn_reflns_limit_l_max 22
_diffrn_reflns_limit_l_min -22
_diffrn_reflns_number 16000
_diffrn_reflns_theta_full 72.35
_diffrn_reflns_theta_max 72.35
_diffrn_reflns_theta_min 4.07
_diffrn_source 'Ius Diamond'
_diffrn_source_type Microfocus
_exptl_absorpt_coefficient_mu 0.582
_exptl_absorpt_correction_T_max 0.87
_exptl_absorpt_correction_T_min 0.57
_exptl_absorpt_correction_type multi-scan
_exptl_absorpt_process_details
;
SADABS-2016/2 - Bruker AXS area detector scaling and absorption correction
;
_exptl_crystal_colour 'translucent light colourless'
_exptl_crystal_density_diffrn 1.229
_exptl_crystal_density_method 'not measured'
_exptl_crystal_description block
_exptl_crystal_F_000 792
_exptl_crystal_size_max 0.650
_exptl_crystal_size_mid 0.540
_exptl_crystal_size_min 0.240
_refine_diff_density_max 0.277
_refine_diff_density_min -0.246
_refine_ls_extinction_method none
_refine_ls_goodness_of_fit_ref 1.397
_refine_ls_hydrogen_treatment constr
_refine_ls_matrix_type full
_refine_ls_number_parameters 254
_refine_ls_number_reflns 3934
_refine_ls_number_restraints 0
_refine_ls_restrained_S_all 1.397
_refine_ls_R_factor_all 0.0443
_refine_ls_R_factor_gt 0.0427
_refine_ls_shift/su_max 0.001
_refine_ls_shift/su_mean 0.000
_refine_ls_structure_factor_coef Fsqd
_refine_ls_weighting_details 'w=1/[\s^2^(Fo^2^)+(0.1000P)^2^] where P=(Fo^2^+2Fc^2^)/3'
_refine_ls_weighting_scheme calc
_refine_ls_wR_factor_gt 0.1586
_refine_ls_wR_factor_ref 0.1627
_reflns_number_gt 3756
_reflns_number_total 3934
_reflns_threshold_expression 'I > 2\s(I)'
_cod_data_source_file d0sc00031k2.cif
_cod_data_source_block zhb_lzf
_cod_depositor_comments
;
The following automatic conversions were performed:

data item '_exptl_absorpt_correction_type' value 'Multi-Scan' was
changed to 'multi-scan' in accordance with the
/home/data/users/saulius/crontab/automatic-downloads/rss-feeds/RSC/lib/dictionaries/cif_core.dic
dictionary named 'cif_core.dic' version 2.4.2 last updated on
2011-04-26.

Automatic conversion script
Id: cif_fix_values 7556 2019-12-06 15:28:31Z antanas 

 Adding full bibliography for 1557695--1557696.cif.

 Adding full bibliography for 1557695--1557696.cif.
;
_cod_database_code 1557696

loop_
_space_group_symop_operation_xyz
'x, y, z'
'-x, y+1/2, -z+1/2'
'-x, -y, -z'
'x, -y-1/2, z-1/2'

loop_
_atom_site_type_symbol
_atom_site_label
_atom_site_fract_x
_atom_site_fract_y
_atom_site_fract_z
_atom_site_U_iso_or_equiv
_atom_site_adp_type
_atom_site_calc_flag
_atom_site_refinement_flags_adp
_atom_site_refinement_flags_occupancy
_atom_site_refinement_flags_posn
_atom_site_occupancy
_atom_site_disorder_assembly
_atom_site_disorder_group
O O1 0.91819(7) 0.93535(8) 0.67985(4) 0.0234(2) Uani d . . . 1 . .
N N1 0.67338(8) 0.66871(9) 0.58011(5) 0.0207(2) Uani d . . . 1 . .
N N2 0.94539(8) 0.65858(9) 0.63946(5) 0.0229(2) Uani d . . . 1 . .
C C1 0.33733(10) 0.52996(12) 0.73195(6) 0.0274(3) Uani d . . . 1 . .
H H1 0.268556 0.526291 0.76045 0.033 Uiso calc U . R 1 . .
C C2 0.39947(11) 0.65054(12) 0.72395(7) 0.0274(3) Uani d . . . 1 . .
H H17 0.373624 0.728888 0.747669 0.033 Uiso calc U . R 1 . .
C C3 0.49848(10) 0.65644(11) 0.68167(6) 0.0228(3) Uani d . . . 1 . .
H H16 0.539653 0.739174 0.67608 0.027 Uiso calc U . R 1 . .
C C4 0.53863(9) 0.54170(10) 0.64702(5) 0.0193(3) Uani d . . . 1 . .
C C5 0.64181(9) 0.55122(10) 0.59848(5) 0.0187(3) Uani d . . . 1 . .
C C6 0.77850(10) 0.69281(10) 0.53807(6) 0.0202(3) Uani d . . . 1 . .
H H25 0.807987 0.606211 0.518505 0.024 Uiso calc U . R 1 . .
C C7 0.88173(9) 0.75671(10) 0.58995(5) 0.0193(3) Uani d . . . 1 . .
H H8 0.943603 0.798624 0.559762 0.023 Uiso calc U . R 1 . .
C C8 1.03589(10) 0.72995(12) 0.68900(6) 0.0272(3) Uani d . . . 1 . .
H H26 1.100823 0.768072 0.660567 0.033 Uiso calc U . R 1 . .
H H4 1.075289 0.665688 0.724492 0.033 Uiso calc U . R 1 . .
C C9 0.97671(11) 0.84126(12) 0.72952(6) 0.0273(3) Uani d . . . 1 . .
H H2 0.915169 0.802869 0.760311 0.033 Uiso calc U . R 1 . .
H H3 1.04018 0.887485 0.761754 0.033 Uiso calc U . R 1 . .
C C10 1.01134(11) 0.55810(11) 0.59986(7) 0.0277(3) Uani d . . . 1 . .
H H7 1.062888 0.60294 0.566059 0.042 Uiso calc U . R 1 . .
H H5 0.951981 0.499815 0.572507 0.042 Uiso calc U . R 1 . .
H H6 1.063312 0.504256 0.634473 0.042 Uiso calc U . R 1 . .
C C11 0.82644(10) 0.86589(10) 0.63496(6) 0.0213(3) Uani d . . . 1 . .
H H9 0.781618 0.930548 0.601902 0.026 Uiso calc U . R 1 . .
H H10 0.766495 0.825182 0.666027 0.026 Uiso calc U . R 1 . .
C C12 0.74251(10) 0.78870(10) 0.47522(5) 0.0214(3) Uani d . . . 1 . .
C C13 0.62602(11) 0.84675(11) 0.46602(6) 0.0257(3) Uani d . . . 1 . .
H H15 0.56703 0.828425 0.499946 0.031 Uiso calc U . R 1 . .
C C14 0.59584(13) 0.93136(12) 0.40737(7) 0.0329(3) Uani d . . . 1 . .
H H14 0.515973 0.969695 0.401218 0.039 Uiso calc U . R 1 . .
C C15 0.68117(14) 0.96015(12) 0.35791(6) 0.0356(3) Uani d . . . 1 . .
H H11 0.659942 1.017847 0.317901 0.043 Uiso calc U . R 1 . .
C C16 0.79816(13) 0.90425(12) 0.36704(6) 0.0331(3) Uani d . . . 1 . .
H H13 0.857566 0.924798 0.333711 0.04 Uiso calc U . R 1 . .
C C17 0.82801(11) 0.81806(11) 0.42518(6) 0.0272(3) Uani d . . . 1 . .
H H12 0.90755 0.778838 0.430787 0.033 Uiso calc U . R 1 . .
C C18 0.37647(10) 0.41591(12) 0.69815(6) 0.0268(3) Uani d . . . 1 . .
H H19 0.334435 0.333634 0.703525 0.032 Uiso calc U . R 1 . .
C C19 0.47737(10) 0.42088(11) 0.65616(6) 0.0223(3) Uani d . . . 1 . .
H H18 0.504475 0.341747 0.633723 0.027 Uiso calc U . R 1 . .
C C20 0.69547(9) 0.42266(10) 0.57389(5) 0.0186(2) Uani d . . . 1 . .
C C21 0.67618(10) 0.38355(11) 0.50125(6) 0.0226(3) Uani d . . . 1 . .
H H24 0.63088 0.439844 0.467312 0.027 Uiso calc U . R 1 . .
C C22 0.72277(11) 0.26296(12) 0.47832(6) 0.0273(3) Uani d . . . 1 . .
H H20 0.707695 0.236141 0.428973 0.033 Uiso calc U . R 1 . .
C C23 0.79132(11) 0.18116(11) 0.52704(6) 0.0278(3) Uani d . . . 1 . .
H H23 0.824249 0.099256 0.511004 0.033 Uiso calc U . R 1 . .
C C24 0.81150(10) 0.21983(11) 0.59944(6) 0.0265(3) Uani d . . . 1 . .
H H21 0.859139 0.164675 0.632877 0.032 Uiso calc U . R 1 . .
C C25 0.76206(10) 0.33922(11) 0.62310(6) 0.0223(3) Uani d . . . 1 . .
H H22 0.773797 0.363817 0.672954 0.027 Uiso calc U . R 1 . .

loop_
_atom_site_aniso_label
_atom_site_aniso_U_11
_atom_site_aniso_U_22
_atom_site_aniso_U_33
_atom_site_aniso_U_12
_atom_site_aniso_U_13
_atom_site_aniso_U_23
O1 0.0217(4) 0.0186(4) 0.0287(4) 0.0001(3) -0.0052(3) -0.0025(3)
N1 0.0209(5) 0.0153(5) 0.0255(5) -0.0022(3) -0.0005(4) 0.0006(3)
N2 0.0228(5) 0.0169(5) 0.0287(5) 0.0051(3) 0.0014(4) 0.0034(3)
C1 0.0200(5) 0.0272(6) 0.0347(6) 0.0002(4) 0.0015(4) 0.0097(4)
C2 0.0262(6) 0.0217(6) 0.0343(6) 0.0017(4) 0.0029(4) 0.0015(4)
C3 0.0213(5) 0.0163(5) 0.0304(6) -0.0027(4) -0.0007(4) 0.0016(4)
C4 0.0169(5) 0.0175(6) 0.0224(5) -0.0021(4) -0.0055(4) 0.0021(4)
C5 0.0182(5) 0.0156(5) 0.0209(5) -0.0018(4) -0.0068(4) 0.0003(3)
C6 0.0223(5) 0.0129(5) 0.0254(5) -0.0017(4) 0.0012(4) -0.0001(4)
C7 0.0197(5) 0.0135(5) 0.0244(5) 0.0003(4) 0.0002(4) 0.0025(3)
C8 0.0225(6) 0.0279(6) 0.0302(6) 0.0063(4) -0.0039(4) 0.0028(4)
C9 0.0255(6) 0.0289(6) 0.0264(6) 0.0036(4) -0.0049(4) 0.0006(4)
C10 0.0263(6) 0.0196(6) 0.0378(6) 0.0069(4) 0.0053(5) 0.0020(4)
C11 0.0192(5) 0.0165(5) 0.0274(5) 0.0005(4) -0.0033(4) -0.0027(4)
C12 0.0277(6) 0.0131(5) 0.0225(5) -0.0042(4) -0.0027(4) -0.0020(4)
C13 0.0290(6) 0.0188(6) 0.0283(6) -0.0024(4) -0.0042(4) -0.0020(4)
C14 0.0401(7) 0.0216(6) 0.0344(6) 0.0004(5) -0.0128(5) -0.0010(4)
C15 0.0593(9) 0.0201(6) 0.0256(6) -0.0034(5) -0.0083(5) 0.0025(4)
C16 0.0510(8) 0.0228(6) 0.0255(6) -0.0072(5) 0.0043(5) 0.0009(4)
C17 0.0346(6) 0.0185(6) 0.0284(6) -0.0034(5) 0.0016(5) -0.0005(4)
C18 0.0213(5) 0.0210(6) 0.0374(6) -0.0050(4) -0.0020(4) 0.0083(4)
C19 0.0213(5) 0.0154(5) 0.0291(5) -0.0021(4) -0.0046(4) 0.0028(4)
C20 0.0175(5) 0.0134(5) 0.0242(5) -0.0035(4) -0.0019(4) 0.0009(3)
C21 0.0258(5) 0.0184(6) 0.0228(5) -0.0041(4) -0.0039(4) 0.0014(4)
C22 0.0357(6) 0.0200(6) 0.0262(6) -0.0058(5) 0.0025(4) -0.0039(4)
C23 0.0327(6) 0.0137(5) 0.0377(6) -0.0009(4) 0.0071(5) -0.0007(4)
C24 0.0262(6) 0.0168(6) 0.0357(6) -0.0002(4) -0.0014(4) 0.0052(4)
C25 0.0225(5) 0.0187(5) 0.0247(5) -0.0020(4) -0.0050(4) 0.0013(4)

loop_
_atom_type_symbol
_atom_type_description
_atom_type_scat_dispersion_real
_atom_type_scat_dispersion_imag
_atom_type_scat_source
C C 0.0181 0.0091 'International Tables Vol C Tables 4.2.6.8 and 6.1.1.4'
H H 0.0000 0.0000 'International Tables Vol C Tables 4.2.6.8 and 6.1.1.4'
N N 0.0311 0.0180 'International Tables Vol C Tables 4.2.6.8 and 6.1.1.4'
O O 0.0492 0.0322 'International Tables Vol C Tables 4.2.6.8 and 6.1.1.4'

loop_
_geom_angle_atom_site_label_1
_geom_angle_atom_site_label_2
_geom_angle_atom_site_label_3
_geom_angle_site_symmetry_1
_geom_angle_site_symmetry_3
_geom_angle
_geom_angle_publ_flag
C11 O1 C9 . . 108.02(8) ?
C5 N1 C6 . . 122.30(9) ?
C10 N2 C8 . . 108.02(9) ?
C10 N2 C7 . . 111.90(8) ?
C8 N2 C7 . . 108.73(8) ?
C18 C1 C2 . . 119.58(11) ?
C18 C1 H1 . . 120.2 ?
C2 C1 H1 . . 120.2 ?
C3 C2 C1 . . 120.27(11) ?
C3 C2 H17 . . 119.9 ?
C1 C2 H17 . . 119.9 ?
C2 C3 C4 . . 120.62(10) ?
C2 C3 H16 . . 119.7 ?
C4 C3 H16 . . 119.7 ?
C19 C4 C3 . . 118.87(10) ?
C19 C4 C5 . . 121.15(9) ?
C3 C4 C5 . . 119.92(9) ?
N1 C5 C4 . . 116.67(9) ?
N1 C5 C20 . . 126.06(10) ?
C4 C5 C20 . . 117.24(8) ?
N1 C6 C12 . . 109.97(8) ?
N1 C6 C7 . . 107.64(8) ?
C12 C6 C7 . . 109.78(8) ?
N1 C6 H25 . . 109.8 ?
C12 C6 H25 . . 109.8 ?
C7 C6 H25 . . 109.8 ?
N2 C7 C11 . . 109.02(8) ?
N2 C7 C6 . . 112.96(8) ?
C11 C7 C6 . . 109.28(8) ?
N2 C7 H8 . . 108.5 ?
C11 C7 H8 . . 108.5 ?
C6 C7 H8 . . 108.5 ?
N2 C8 C9 . . 111.74(9) ?
N2 C8 H26 . . 109.3 ?
C9 C8 H26 . . 109.3 ?
N2 C8 H4 . . 109.3 ?
C9 C8 H4 . . 109.3 ?
H26 C8 H4 . . 107.9 ?
O1 C9 C8 . . 110.72(9) ?
O1 C9 H2 . . 109.5 ?
C8 C9 H2 . . 109.5 ?
O1 C9 H3 . . 109.5 ?
C8 C9 H3 . . 109.5 ?
H2 C9 H3 . . 108.1 ?
N2 C10 H7 . . 109.5 ?
N2 C10 H5 . . 109.5 ?
H7 C10 H5 . . 109.5 ?
N2 C10 H6 . . 109.5 ?
H7 C10 H6 . . 109.5 ?
H5 C10 H6 . . 109.5 ?
O1 C11 C7 . . 111.97(8) ?
O1 C11 H9 . . 109.2 ?
C7 C11 H9 . . 109.2 ?
O1 C11 H10 . . 109.2 ?
C7 C11 H10 . . 109.2 ?
H9 C11 H10 . . 107.9 ?
C17 C12 C13 . . 118.87(10) ?
C17 C12 C6 . . 119.20(10) ?
C13 C12 C6 . . 121.92(10) ?
C14 C13 C12 . . 120.28(11) ?
C14 C13 H15 . . 119.9 ?
C12 C13 H15 . . 119.9 ?
C15 C14 C13 . . 120.55(12) ?
C15 C14 H14 . . 119.7 ?
C13 C14 H14 . . 119.7 ?
C14 C15 C16 . . 119.70(11) ?
C14 C15 H11 . . 120.2 ?
C16 C15 H11 . . 120.2 ?
C15 C16 C17 . . 119.83(12) ?
C15 C16 H13 . . 120.1 ?
C17 C16 H13 . . 120.1 ?
C16 C17 C12 . . 120.76(12) ?
C16 C17 H12 . . 119.6 ?
C12 C17 H12 . . 119.6 ?
C1 C18 C19 . . 120.40(10) ?
C1 C18 H19 . . 119.8 ?
C19 C18 H19 . . 119.8 ?
C18 C19 C4 . . 120.24(10) ?
C18 C19 H18 . . 119.9 ?
C4 C19 H18 . . 119.9 ?
C25 C20 C21 . . 119.27(10) ?
C25 C20 C5 . . 120.82(9) ?
C21 C20 C5 . . 119.89(9) ?
C22 C21 C20 . . 120.33(10) ?
C22 C21 H24 . . 119.8 ?
C20 C21 H24 . . 119.8 ?
C21 C22 C23 . . 120.38(10) ?
C21 C22 H20 . . 119.8 ?
C23 C22 H20 . . 119.8 ?
C22 C23 C24 . . 119.60(10) ?
C22 C23 H23 . . 120.2 ?
C24 C23 H23 . . 120.2 ?
C23 C24 C25 . . 120.18(10) ?
C23 C24 H21 . . 119.9 ?
C25 C24 H21 . . 119.9 ?
C24 C25 C20 . . 120.20(10) ?
C24 C25 H22 . . 119.9 ?
C20 C25 H22 . . 119.9 ?

loop_
_geom_bond_atom_site_label_1
_geom_bond_atom_site_label_2
_geom_bond_site_symmetry_2
_geom_bond_distance
_geom_bond_publ_flag
O1 C11 . 1.4269(12) ?
O1 C9 . 1.4270(13) ?
N1 C5 . 1.2762(14) ?
N1 C6 . 1.4540(13) ?
N2 C10 . 1.4631(14) ?
N2 C8 . 1.4742(14) ?
N2 C7 . 1.4749(12) ?
C1 C18 . 1.3822(17) ?
C1 C2 . 1.3954(16) ?
C1 H1 . 0.95 ?
C2 C3 . 1.3823(16) ?
C2 H17 . 0.95 ?
C3 C4 . 1.3991(15) ?
C3 H16 . 0.95 ?
C4 C19 . 1.3960(14) ?
C4 C5 . 1.4954(15) ?
C5 C20 . 1.4963(14) ?
C6 C12 . 1.5302(14) ?
C6 C7 . 1.5553(13) ?
C6 H25 . 1.0 ?
C7 C11 . 1.5234(14) ?
C7 H8 . 1.0 ?
C8 C9 . 1.5123(16) ?
C8 H26 . 0.99 ?
C8 H4 . 0.99 ?
C9 H2 . 0.99 ?
C9 H3 . 0.99 ?
C10 H7 . 0.98 ?
C10 H5 . 0.98 ?
C10 H6 . 0.98 ?
C11 H9 . 0.99 ?
C11 H10 . 0.99 ?
C12 C17 . 1.3939(16) ?
C12 C13 . 1.3947(16) ?
C13 C14 . 1.3910(16) ?
C13 H15 . 0.95 ?
C14 C15 . 1.384(2) ?
C14 H14 . 0.95 ?
C15 C16 . 1.391(2) ?
C15 H11 . 0.95 ?
C16 C17 . 1.3929(16) ?
C16 H13 . 0.95 ?
C17 H12 . 0.95 ?
C18 C19 . 1.3956(16) ?
C18 H19 . 0.95 ?
C19 H18 . 0.95 ?
C20 C25 . 1.3931(14) ?
C20 C21 . 1.3946(14) ?
C21 C22 . 1.3863(16) ?
C21 H24 . 0.95 ?
C22 C23 . 1.3879(17) ?
C22 H20 . 0.95 ?
C23 C24 . 1.3900(17) ?
C23 H23 . 0.95 ?
C24 C25 . 1.3929(16) ?
C24 H21 . 0.95 ?
C25 H22 . 0.95 ?

loop_
_geom_torsion_atom_site_label_1
_geom_torsion_atom_site_label_2
_geom_torsion_atom_site_label_3
_geom_torsion_atom_site_label_4
_geom_torsion_site_symmetry_1
_geom_torsion_site_symmetry_2
_geom_torsion_site_symmetry_3
_geom_torsion_site_symmetry_4
_geom_torsion
_geom_torsion_publ_flag
C18 C1 C2 C3 . . . . 0.91(17) ?
C1 C2 C3 C4 . . . . -0.71(17) ?
C2 C3 C4 C19 . . . . -0.32(15) ?
C2 C3 C4 C5 . . . . 176.93(10) ?
C6 N1 C5 C4 . . . . 174.92(8) ?
C6 N1 C5 C20 . . . . -7.35(15) ?
C19 C4 C5 N1 . . . . 164.36(9) ?
C3 C4 C5 N1 . . . . -12.82(14) ?
C19 C4 C5 C20 . . . . -13.58(14) ?
C3 C4 C5 C20 . . . . 169.23(9) ?
C5 N1 C6 C12 . . . . 132.38(9) ?
C5 N1 C6 C7 . . . . -108.06(10) ?
C10 N2 C7 C11 . . . . -174.21(9) ?
C8 N2 C7 C11 . . . . -54.99(11) ?
C10 N2 C7 C6 . . . . 64.09(12) ?
C8 N2 C7 C6 . . . . -176.68(8) ?
N1 C6 C7 N2 . . . . 76.44(10) ?
C12 C6 C7 N2 . . . . -163.88(8) ?
N1 C6 C7 C11 . . . . -45.11(11) ?
C12 C6 C7 C11 . . . . 74.57(10) ?
C10 N2 C8 C9 . . . . 176.97(9) ?
C7 N2 C8 C9 . . . . 55.34(11) ?
C11 O1 C9 C8 . . . . 59.89(11) ?
N2 C8 C9 O1 . . . . -58.53(12) ?
C9 O1 C11 C7 . . . . -62.01(11) ?
N2 C7 C11 O1 . . . . 60.49(11) ?
C6 C7 C11 O1 . . . . -175.61(8) ?
N1 C6 C12 C17 . . . . -175.75(9) ?
C7 C6 C12 C17 . . . . 66.00(12) ?
N1 C6 C12 C13 . . . . 3.58(13) ?
C7 C6 C12 C13 . . . . -114.67(10) ?
C17 C12 C13 C14 . . . . 0.64(15) ?
C6 C12 C13 C14 . . . . -178.70(9) ?
C12 C13 C14 C15 . . . . -0.69(16) ?
C13 C14 C15 C16 . . . . -0.15(17) ?
C14 C15 C16 C17 . . . . 1.02(17) ?
C15 C16 C17 C12 . . . . -1.07(17) ?
C13 C12 C17 C16 . . . . 0.24(16) ?
C6 C12 C17 C16 . . . . 179.59(9) ?
C2 C1 C18 C19 . . . . -0.07(17) ?
C1 C18 C19 C4 . . . . -0.97(16) ?
C3 C4 C19 C18 . . . . 1.16(15) ?
C5 C4 C19 C18 . . . . -176.06(9) ?
N1 C5 C20 C25 . . . . 114.11(12) ?
C4 C5 C20 C25 . . . . -68.17(12) ?
N1 C5 C20 C21 . . . . -67.60(14) ?
C4 C5 C20 C21 . . . . 110.13(11) ?
C25 C20 C21 C22 . . . . 0.01(16) ?
C5 C20 C21 C22 . . . . -178.31(10) ?
C20 C21 C22 C23 . . . . -1.37(17) ?
C21 C22 C23 C24 . . . . 1.01(17) ?
C22 C23 C24 C25 . . . . 0.71(17) ?
C23 C24 C25 C20 . . . . -2.07(16) ?
C21 C20 C25 C24 . . . . 1.70(16) ?
C5 C20 C25 C24 . . . . -179.99(9) ?
